data_4107431
loop_
_publ_author_name
'Georgios C. Vougioukalakis'
'Robert H. Grubbs'

_publ_contact_author
;       Michael W. Day
        Beckman Institute
        California Institute of Technology
        Pasadena, CA  91125
        USA
;
_publ_contact_author_email mikeday@caltech.edu
_publ_contact_author_fax '(626) 449 4159'
_publ_contact_author_phone '(626) 395 2734'
_publ_section_title
;
 Synthesis and Activity of Ruthenium Olefin Metathesis Catalysts
 Coordinated with Thiazol-2-ylidene Ligands
;
_journal_name_full 'Journal of the American Chemical Society'
_journal_page_first 2234
_journal_page_last 2245
_journal_paper_doi 10.1021/ja075849v
_journal_volume 130
_journal_year 2008
_chemical_formula_moiety 'C25 H31 Cl2 N O Ru S'
_chemical_formula_sum 'C25 H31 Cl2 N O Ru S'
_chemical_formula_weight 565.54
_chemical_name_systematic
;
 ?
;
_space_group_IT_number 14
_symmetry_cell_setting monoclinic
_symmetry_space_group_name_Hall '-P 2ybc'
_symmetry_space_group_name_H-M 'P 1 21/c 1'
_atom_sites_solution_hydrogens difmap
_atom_sites_solution_primary direct
_atom_sites_solution_secondary difmap
_audit_creation_method SHELXL-97
_cell_angle_alpha 90.00
_cell_angle_beta 99.5100(10)
_cell_angle_gamma 90.00
_cell_formula_units_Z 4
_cell_length_a 16.2291(4)
_cell_length_b 9.3934(2)
_cell_length_c 16.6087(4)
_cell_measurement_reflns_used 33391
_cell_measurement_temperature 100(2)
_cell_measurement_theta_max 42.63
_cell_measurement_theta_min 2.49
_cell_volume 2497.14(10)
_computing_cell_refinement 'Bruker SAINT v6.45A'
_computing_data_collection 'Bruker SMART v5.630'
_computing_data_reduction 'Bruker SAINT v6.45A'
_computing_molecular_graphics 'Bruker XP v5.1'
_computing_publication_material 'Bruker XCIF v6.12'
_computing_structure_refinement 'Bruker XL v6.12'
_computing_structure_solution 'Bruker XS v6.12'
_diffrn_ambient_temperature 100(2)
_diffrn_measured_fraction_theta_full 0.943
_diffrn_measured_fraction_theta_max 0.943
_diffrn_measurement_device_type 'Bruker SMART 1000'
_diffrn_measurement_method '\w scans at 7 \f settings'
_diffrn_radiation_monochromator graphite
_diffrn_radiation_source 'fine-focus sealed tube'
_diffrn_radiation_type MoK\a
_diffrn_radiation_wavelength 0.71073
_diffrn_reflns_av_R_equivalents 0.0794
_diffrn_reflns_av_sigmaI/netI 0.0561
_diffrn_reflns_limit_h_max 30
_diffrn_reflns_limit_h_min -30
_diffrn_reflns_limit_k_max 17
_diffrn_reflns_limit_k_min -17
_diffrn_reflns_limit_l_max 28
_diffrn_reflns_limit_l_min -31
_diffrn_reflns_number 69940
_diffrn_reflns_theta_full 42.83
_diffrn_reflns_theta_max 42.83
_diffrn_reflns_theta_min 2.49
_exptl_absorpt_coefficient_mu 0.943
_exptl_absorpt_correction_T_max 0.7716
_exptl_absorpt_correction_T_min 0.7399
_exptl_absorpt_correction_type none
_exptl_crystal_colour Green/brown
_exptl_crystal_density_diffrn 1.504
_exptl_crystal_density_meas 0
_exptl_crystal_description Fragment
_exptl_crystal_F_000 1160
_exptl_crystal_size_max 0.34
_exptl_crystal_size_mid 0.31
_exptl_crystal_size_min 0.29
_refine_diff_density_max 1.328
_refine_diff_density_min -1.075
_refine_diff_density_rms 0.123
_refine_ls_extinction_method none
_refine_ls_goodness_of_fit_ref 1.261
_refine_ls_hydrogen_treatment Unrestrained
_refine_ls_matrix_type 'Full matrix'
_refine_ls_number_parameters 404
_refine_ls_number_reflns 17254
_refine_ls_number_restraints 0
_refine_ls_restrained_S_all 1.261
_refine_ls_R_factor_all 0.0486
_refine_ls_R_factor_gt 0.0334
_refine_ls_shift/su_max 0.004
_refine_ls_shift/su_mean 0.000
_refine_ls_structure_factor_coef Fsqd
_refine_ls_weighting_details w=1/s^2^(Fo^2^)
_refine_ls_weighting_scheme sigma
_refine_ls_wR_factor_gt 0.0666
_refine_ls_wR_factor_ref 0.0690
_reflns_number_gt 13175
_reflns_number_total 17254
_reflns_threshold_expression >2sigma(I)
_cod_data_source_file ja075849vsi20070803_084327.cif
_cod_data_source_block gcv08
_cod_depositor_comments
;
The following automatic conversions were performed:

'_atom_sites_solution_primary' value 'direct methods' was changed to
'direct'.

'_atom_sites_solution_secondary' value 'Difference Fourier map' was
changed to 'difmap'.

'_atom_sites_solution_hydrogens' value 'Difference Fourier map' was
changed to 'difmap'.

Automatic conversion script
Id: cif_fix_values 6452 2018-10-05 10:23:21Z andrius 
;
_cod_database_code 4107431

loop_
_symmetry_equiv_pos_as_xyz
'x, y, z'
'-x, y+1/2, -z+1/2'
'-x, -y, -z'
'x, -y-1/2, z-1/2'

loop_
_atom_site_label
_atom_site_type_symbol
_atom_site_fract_x
_atom_site_fract_y
_atom_site_fract_z
_atom_site_U_iso_or_equiv
_atom_site_adp_type
_atom_site_occupancy
_atom_site_symmetry_multiplicity
_atom_site_calc_flag
Ru1 Ru 0.729517(5) 0.015543(8) 0.608493(5) 0.00898(2) Uani 1 1 d
Cl1 Cl 0.758364(17) -0.12450(3) 0.725493(17) 0.01495(5) Uani 1 1 d
Cl2 Cl 0.665251(17) 0.20192(3) 0.529778(18) 0.01647(5) Uani 1 1 d
S1 S 0.923265(16) 0.04186(3) 0.579933(17) 0.01219(5) Uani 1 1 d
O1 O 0.60686(5) -0.10469(8) 0.58159(5) 0.01218(13) Uani 1 1 d
N1 N 0.87267(5) 0.20177(9) 0.68112(6) 0.01123(15) Uani 1 1 d
C1 C 0.84139(6) 0.09893(10) 0.62722(6) 0.00994(15) Uani 1 1 d
C2 C 0.95844(6) 0.23358(11) 0.68759(7) 0.01172(17) Uani 1 1 d
C3 C 0.99596(6) 0.15625(11) 0.63519(7) 0.01208(17) Uani 1 1 d
C4 C 0.99841(7) 0.33637(13) 0.75058(8) 0.0164(2) Uani 1 1 d
C5 C 1.08488(7) 0.15759(15) 0.62258(9) 0.0199(2) Uani 1 1 d
C6 C 0.81887(7) 0.28310(11) 0.72626(7) 0.01399(18) Uani 1 1 d
C7 C 0.77911(7) 0.40416(12) 0.68883(8) 0.0182(2) Uani 1 1 d
C8 C 0.72652(8) 0.47957(15) 0.73283(11) 0.0270(3) Uani 1 1 d
C9 C 0.71530(9) 0.43656(17) 0.80942(11) 0.0315(3) Uani 1 1 d
C10 C 0.75784(9) 0.31944(16) 0.84637(9) 0.0264(3) Uani 1 1 d
C11 C 0.81187(8) 0.24066(13) 0.80607(8) 0.0187(2) Uani 1 1 d
C12 C 0.79227(9) 0.45850(13) 0.60615(9) 0.0224(2) Uani 1 1 d
C13 C 0.85734(9) 0.57817(15) 0.61115(10) 0.0260(3) Uani 1 1 d
C14 C 0.86129(9) 0.11915(14) 0.85040(8) 0.0232(2) Uani 1 1 d
C15 C 0.91489(12) 0.16325(18) 0.93142(9) 0.0308(3) Uani 1 1 d
C16 C 0.75093(7) -0.10505(12) 0.52774(7) 0.01366(18) Uani 1 1 d
C17 C 0.68738(7) -0.20491(11) 0.49250(7) 0.01312(17) Uani 1 1 d
C18 C 0.69836(8) -0.30092(13) 0.43026(7) 0.01643(19) Uani 1 1 d
C19 C 0.63550(8) -0.39588(13) 0.39950(8) 0.0190(2) Uani 1 1 d
C20 C 0.56071(8) -0.39405(13) 0.42992(8) 0.0184(2) Uani 1 1 d
C21 C 0.54731(7) -0.29945(12) 0.49134(7) 0.01528(19) Uani 1 1 d
C22 C 0.61087(6) -0.20534(11) 0.52230(7) 0.01178(16) Uani 1 1 d
C23 C 0.53235(7) -0.09798(12) 0.62192(7) 0.01371(18) Uani 1 1 d
C24 C 0.53745(8) 0.04285(13) 0.66649(8) 0.0180(2) Uani 1 1 d
C25 C 0.53142(9) -0.22374(14) 0.67956(8) 0.0206(2) Uani 1 1 d
H4A H 0.9956(11) 0.298(2) 0.8018(11) 0.032(5) Uiso 1 1 d
H4B H 0.9669(11) 0.424(2) 0.7438(11) 0.027(4) Uiso 1 1 d
H4C H 1.0566(12) 0.351(2) 0.7466(11) 0.034(5) Uiso 1 1 d
H5A H 1.1152(12) 0.216(2) 0.6558(11) 0.031(5) Uiso 1 1 d
H5B H 1.0878(11) 0.1953(17) 0.5722(10) 0.020(4) Uiso 1 1 d
H5C H 1.1079(13) 0.065(2) 0.6260(12) 0.039(5) Uiso 1 1 d
H8 H 0.6976(12) 0.551(2) 0.7082(12) 0.034(5) Uiso 1 1 d
H9 H 0.6818(16) 0.489(2) 0.8337(14) 0.049(7) Uiso 1 1 d
H10 H 0.7490(13) 0.295(2) 0.8983(12) 0.045(6) Uiso 1 1 d
H12A H 0.7387(13) 0.4915(18) 0.5759(13) 0.033(5) Uiso 1 1 d
H12B H 0.8056(10) 0.3843(17) 0.5722(9) 0.014(4) Uiso 1 1 d
H13A H 0.8435(11) 0.6515(19) 0.6423(10) 0.022(4) Uiso 1 1 d
H13B H 0.8604(11) 0.6159(19) 0.5592(11) 0.029(5) Uiso 1 1 d
H13C H 0.9089(13) 0.546(2) 0.6310(12) 0.034(5) Uiso 1 1 d
H14A H 0.8980(11) 0.0692(19) 0.8160(10) 0.026(4) Uiso 1 1 d
H14B H 0.8218(12) 0.0381(18) 0.8589(11) 0.024(4) Uiso 1 1 d
H15A H 0.9546(12) 0.240(2) 0.9248(11) 0.038(5) Uiso 1 1 d
H15B H 0.9460(13) 0.078(2) 0.9617(12) 0.038(5) Uiso 1 1 d
H15C H 0.8811(13) 0.200(2) 0.9662(12) 0.037(5) Uiso 1 1 d
H16 H 0.8017(11) -0.1017(18) 0.5043(10) 0.026(4) Uiso 1 1 d
H18 H 0.7481(10) -0.2967(16) 0.4086(9) 0.015(4) Uiso 1 1 d
H19 H 0.6402(11) -0.4582(19) 0.3577(11) 0.025(4) Uiso 1 1 d
H20 H 0.5216(12) -0.454(2) 0.4099(11) 0.030(5) Uiso 1 1 d
H21 H 0.4961(10) -0.3049(18) 0.5074(9) 0.018(4) Uiso 1 1 d
H23 H 0.4847(10) -0.1006(18) 0.5793(10) 0.019(4) Uiso 1 1 d
H24A H 0.5803(12) 0.0443(18) 0.7055(11) 0.022(4) Uiso 1 1 d
H24B H 0.4864(12) 0.057(2) 0.6920(11) 0.033(5) Uiso 1 1 d
H24C H 0.5380(11) 0.1179(19) 0.6298(11) 0.029(5) Uiso 1 1 d
H25A H 0.5375(11) -0.3156(18) 0.6522(10) 0.024(4) Uiso 1 1 d
H25B H 0.4840(13) -0.225(2) 0.7037(12) 0.039(5) Uiso 1 1 d
H25C H 0.5771(12) -0.2192(19) 0.7224(11) 0.030(5) Uiso 1 1 d

loop_
_atom_site_aniso_label
_atom_site_aniso_U_11
_atom_site_aniso_U_22
_atom_site_aniso_U_33
_atom_site_aniso_U_23
_atom_site_aniso_U_13
_atom_site_aniso_U_12
Ru1 0.00761(3) 0.00992(3) 0.00955(3) -0.00128(3) 0.00186(2) -0.00056(2)
Cl1 0.01384(10) 0.01561(11) 0.01477(11) 0.00321(8) 0.00053(9) -0.00056(8)
Cl2 0.01299(10) 0.01671(11) 0.01881(12) 0.00489(9) -0.00007(9) 0.00005(8)
S1 0.00913(9) 0.01512(11) 0.01254(11) -0.00415(8) 0.00246(9) -0.00061(7)
O1 0.0096(3) 0.0137(3) 0.0138(3) -0.0037(3) 0.0036(3) -0.0023(2)
N1 0.0093(3) 0.0117(3) 0.0130(4) -0.0030(3) 0.0026(3) -0.0009(3)
C1 0.0093(3) 0.0108(4) 0.0099(4) -0.0007(3) 0.0019(3) 0.0003(3)
C2 0.0091(4) 0.0121(4) 0.0138(4) -0.0004(3) 0.0016(3) -0.0014(3)
C3 0.0088(4) 0.0147(4) 0.0126(4) -0.0018(3) 0.0014(3) -0.0013(3)
C4 0.0133(4) 0.0170(5) 0.0188(5) -0.0052(4) 0.0021(4) -0.0037(3)
C5 0.0101(4) 0.0268(6) 0.0233(6) -0.0086(5) 0.0046(4) -0.0031(4)
C6 0.0106(4) 0.0139(4) 0.0184(5) -0.0066(4) 0.0051(4) -0.0019(3)
C7 0.0123(4) 0.0154(5) 0.0265(6) -0.0077(4) 0.0025(4) 0.0002(3)
C8 0.0156(5) 0.0210(5) 0.0440(8) -0.0125(6) 0.0036(5) 0.0034(4)
C9 0.0183(5) 0.0327(7) 0.0470(9) -0.0219(7) 0.0161(6) -0.0018(5)
C10 0.0243(6) 0.0305(7) 0.0284(7) -0.0136(5) 0.0160(6) -0.0074(5)
C11 0.0195(5) 0.0194(5) 0.0192(5) -0.0073(4) 0.0086(4) -0.0061(4)
C12 0.0219(5) 0.0145(5) 0.0290(7) -0.0009(4) -0.0008(5) 0.0007(4)
C13 0.0221(6) 0.0190(6) 0.0364(8) 0.0011(5) 0.0033(6) -0.0004(4)
C14 0.0331(7) 0.0206(6) 0.0169(5) -0.0033(4) 0.0066(5) -0.0065(5)
C15 0.0411(9) 0.0345(8) 0.0168(6) -0.0033(5) 0.0051(6) -0.0085(6)
C16 0.0111(4) 0.0166(4) 0.0140(5) -0.0038(3) 0.0041(4) -0.0032(3)
C17 0.0125(4) 0.0141(4) 0.0128(4) -0.0020(3) 0.0020(4) -0.0021(3)
C18 0.0170(5) 0.0179(5) 0.0149(5) -0.0043(4) 0.0037(4) -0.0026(4)
C19 0.0236(5) 0.0177(5) 0.0152(5) -0.0057(4) 0.0020(4) -0.0038(4)
C20 0.0194(5) 0.0169(5) 0.0175(5) -0.0040(4) -0.0004(4) -0.0064(4)
C21 0.0134(4) 0.0150(4) 0.0170(5) -0.0013(4) 0.0012(4) -0.0032(3)
C22 0.0115(4) 0.0123(4) 0.0113(4) -0.0008(3) 0.0010(3) -0.0011(3)
C23 0.0101(4) 0.0167(4) 0.0149(5) -0.0015(4) 0.0039(4) -0.0009(3)
C24 0.0179(5) 0.0169(5) 0.0203(6) -0.0015(4) 0.0067(5) 0.0019(4)
C25 0.0249(6) 0.0186(5) 0.0198(6) 0.0010(4) 0.0084(5) -0.0053(4)

loop_
_atom_type_symbol
_atom_type_description
_atom_type_scat_dispersion_real
_atom_type_scat_dispersion_imag
_atom_type_scat_source
C C 0.0033 0.0016 'International Tables Vol C Tables 4.2.6.8 and 6.1.1.4'
H H 0.0000 0.0000 'International Tables Vol C Tables 4.2.6.8 and 6.1.1.4'
N N 0.0061 0.0033 'International Tables Vol C Tables 4.2.6.8 and 6.1.1.4'
O O 0.0106 0.0060 'International Tables Vol C Tables 4.2.6.8 and 6.1.1.4'
S S 0.1246 0.1234 'International Tables Vol C Tables 4.2.6.8 and 6.1.1.4'
Cl Cl 0.1484 0.1585 'International Tables Vol C Tables 4.2.6.8 and 6.1.1.4'
Ru Ru -1.2594 0.8363 'International Tables Vol C Tables 4.2.6.8 and 6.1.1.4'

loop_
_geom_angle_atom_site_label_1
_geom_angle_atom_site_label_2
_geom_angle_atom_site_label_3
_geom_angle
_geom_angle_publ_flag
C16 Ru1 C1 94.63(4) yes
C16 Ru1 O1 79.30(4) yes
C1 Ru1 O1 173.18(3) yes
C16 Ru1 Cl2 100.11(4) yes
C1 Ru1 Cl2 96.10(3) yes
O1 Ru1 Cl2 88.09(2) yes
C16 Ru1 Cl1 103.02(4) yes
C1 Ru1 Cl1 92.30(3) yes
O1 Ru1 Cl1 86.10(2) yes
Cl2 Ru1 Cl1 154.632(11) yes
C1 S1 C3 94.22(5) ?
C22 O1 C23 119.56(8) ?
C22 O1 Ru1 109.86(6) ?
C23 O1 Ru1 130.32(6) ?
C1 N1 C2 117.25(8) ?
C1 N1 C6 121.45(9) ?
C2 N1 C6 121.16(8) ?
N1 C1 S1 106.70(7) ?
N1 C1 Ru1 128.80(7) ?
S1 C1 Ru1 124.37(6) ?
C3 C2 N1 112.38(9) ?
C3 C2 C4 127.52(10) ?
N1 C2 C4 120.01(9) ?
C2 C3 C5 129.36(10) ?
C2 C3 S1 109.42(8) ?
C5 C3 S1 121.20(8) ?
C2 C4 H4A 107.8(11) ?
C2 C4 H4B 108.0(11) ?
H4A C4 H4B 109.5(15) ?
C2 C4 H4C 111.0(11) ?
H4A C4 H4C 108.2(15) ?
H4B C4 H4C 112.3(15) ?
C3 C5 H5A 111.9(12) ?
C3 C5 H5B 109.2(11) ?
H5A C5 H5B 103.0(16) ?
C3 C5 H5C 111.4(12) ?
H5A C5 H5C 111.6(17) ?
H5B C5 H5C 109.3(15) ?
C7 C6 C11 123.03(10) ?
C7 C6 N1 117.92(10) ?
C11 C6 N1 118.99(10) ?
C6 C7 C8 116.97(13) ?
C6 C7 C12 123.56(10) ?
C8 C7 C12 119.44(12) ?
C9 C8 C7 121.21(14) ?
C9 C8 H8 120.8(12) ?
C7 C8 H8 117.8(12) ?
C8 C9 C10 120.66(12) ?
C8 C9 H9 116.5(15) ?
C10 C9 H9 122.8(15) ?
C9 C10 C11 120.88(14) ?
C9 C10 H10 117.8(13) ?
C11 C10 H10 121.4(13) ?
C10 C11 C6 117.09(13) ?
C10 C11 C14 119.30(12) ?
C6 C11 C14 123.58(10) ?
C7 C12 C13 113.39(12) ?
C7 C12 H12A 109.0(12) ?
C13 C12 H12A 109.9(11) ?
C7 C12 H12B 111.9(9) ?
C13 C12 H12B 110.5(9) ?
H12A C12 H12B 101.5(14) ?
C12 C13 H13A 110.6(11) ?
C12 C13 H13B 111.4(11) ?
H13A C13 H13B 106.9(15) ?
C12 C13 H13C 111.4(12) ?
H13A C13 H13C 110.3(16) ?
H13B C13 H13C 106.0(16) ?
C11 C14 C15 113.65(12) ?
C11 C14 H14A 113.0(10) ?
C15 C14 H14A 108.7(10) ?
C11 C14 H14B 109.6(11) ?
C15 C14 H14B 111.0(10) ?
H14A C14 H14B 100.0(14) ?
C14 C15 H15A 112.7(11) ?
C14 C15 H15B 112.3(11) ?
H15A C15 H15B 110.2(16) ?
C14 C15 H15C 109.8(13) ?
H15A C15 H15C 105.0(16) ?
H15B C15 H15C 106.3(15) ?
C17 C16 Ru1 119.28(8) ?
C17 C16 H16 117.1(10) ?
Ru1 C16 H16 123.4(10) ?
C18 C17 C22 118.84(10) ?
C18 C17 C16 123.09(10) ?
C22 C17 C16 118.07(9) ?
C19 C18 C17 120.57(11) ?
C19 C18 H18 120.8(9) ?
C17 C18 H18 118.5(9) ?
C18 C19 C20 119.44(11) ?
C18 C19 H19 122.6(11) ?
C20 C19 H19 117.9(11) ?
C19 C20 C21 121.60(11) ?
C19 C20 H20 118.6(12) ?
C21 C20 H20 119.8(12) ?
C22 C21 C20 118.62(10) ?
C22 C21 H21 125.6(10) ?
C20 C21 H21 115.8(10) ?
O1 C22 C21 125.60(9) ?
O1 C22 C17 113.46(9) ?
C21 C22 C17 120.94(10) ?
O1 C23 C24 106.06(9) ?
O1 C23 C25 110.24(9) ?
C24 C23 C25 112.12(10) ?
O1 C23 H23 106.6(9) ?
C24 C23 H23 110.9(10) ?
C25 C23 H23 110.7(10) ?
C23 C24 H24A 110.6(11) ?
C23 C24 H24B 110.0(11) ?
H24A C24 H24B 107.4(16) ?
C23 C24 H24C 110.4(11) ?
H24A C24 H24C 112.5(16) ?
H24B C24 H24C 105.8(15) ?
C23 C25 H25A 112.1(10) ?
C23 C25 H25B 112.1(12) ?
H25A C25 H25B 110.1(15) ?
C23 C25 H25C 110.6(11) ?
H25A C25 H25C 105.2(15) ?
H25B C25 H25C 106.4(16) ?

loop_
_geom_bond_atom_site_label_1
_geom_bond_atom_site_label_2
_geom_bond_distance
_geom_bond_publ_flag
Ru1 C16 1.8321(11) yes
Ru1 C1 1.9546(10) yes
Ru1 O1 2.2680(7) yes
Ru1 Cl2 2.3262(3) yes
Ru1 Cl1 2.3292(3) yes
S1 C1 1.7362(10) ?
S1 C3 1.7410(11) ?
O1 C22 1.3745(13) ?
O1 C23 1.4774(12) ?
N1 C1 1.3573(13) ?
N1 C2 1.4102(13) ?
N1 C6 1.4575(13) ?
C2 C3 1.3531(14) ?
C2 C4 1.4911(15) ?
C3 C5 1.4921(15) ?
C4 H4A 0.933(18) ?
C4 H4B 0.966(19) ?
C4 H4C 0.966(19) ?
C5 H5A 0.871(19) ?
C5 H5B 0.917(17) ?
C5 H5C 0.95(2) ?
C6 C7 1.4012(17) ?
C6 C11 1.4067(17) ?
C7 C8 1.4038(17) ?
C7 C12 1.513(2) ?
C8 C9 1.375(3) ?
C8 H8 0.88(2) ?
C9 C10 1.387(2) ?
C9 H9 0.88(2) ?
C10 C11 1.3995(17) ?
C10 H10 0.93(2) ?
C11 C14 1.514(2) ?
C12 C13 1.5352(19) ?
C12 H12A 0.98(2) ?
C12 H12B 0.943(15) ?
C13 H13A 0.911(17) ?
C13 H13B 0.942(18) ?
C13 H13C 0.90(2) ?
C14 C15 1.534(2) ?
C14 H14A 1.007(17) ?
C14 H14B 1.020(18) ?
C15 H15A 0.99(2) ?
C15 H15B 1.03(2) ?
C15 H15C 0.93(2) ?
C16 C17 1.4446(15) ?
C16 H16 0.968(17) ?
C17 C18 1.4052(15) ?
C17 C22 1.4105(14) ?
C18 C19 1.3874(16) ?
C18 H18 0.938(16) ?
C19 C20 1.3899(18) ?
C19 H19 0.921(18) ?
C20 C21 1.3967(17) ?
C20 H20 0.872(19) ?
C21 C22 1.3909(15) ?
C21 H21 0.916(15) ?
C23 C24 1.5114(16) ?
C23 C25 1.5222(17) ?
C23 H23 0.958(17) ?
C24 H24A 0.869(19) ?
C24 H24B 0.999(19) ?
C24 H24C 0.933(18) ?
C25 H25A 0.988(17) ?
C25 H25B 0.92(2) ?
C25 H25C 0.941(19) ?
